data_1572493
loop_
_publ_author_name
'Xiao, Jichao'
'Jia, Tingting'
'Chen, Shuang'
'Pan, Mengxiao'
'Li, Xingwei'

_publ_section_title
;
 Ni-catalyzed enantioselective three-component reductive alkylacylation of
 alkenes: modular access to structurally complex &#x3b1;-amino ketones.
;
_journal_issue 37
_journal_name_full 'Chemical science'
_journal_page_first 15489
_journal_page_last 15495
_journal_paper_doi 10.1039/d4sc04561k
_journal_volume 15
_journal_year 2024
_chemical_absolute_configuration ad
_chemical_formula_moiety 'C21 H23 Br Cl N O2'
_chemical_formula_sum 'C21 H23 Br Cl N O2'
_chemical_formula_weight 436.76
_space_group_crystal_system trigonal
_space_group_IT_number 144
_space_group_name_Hall 'P 31'
_space_group_name_H-M_alt 'P 31'
_atom_sites_solution_hydrogens mixed
_atom_sites_solution_primary dual
_audit_creation_date 2024-03-29
_audit_creation_method
;
Olex2 1.5
(compiled 2024.02.16 svn.r378c4104 for OlexSys, GUI svn.r6928)
;
_audit_update_record
;
2024-05-21 deposited with the CCDC.	2024-09-04 downloaded from the CCDC.
;
_cell_angle_alpha 90
_cell_angle_beta 90
_cell_angle_gamma 120
_cell_formula_units_Z 6
_cell_length_a 17.0757(3)
_cell_length_b 17.0757(3)
_cell_length_c 13.5351(3)
_cell_measurement_reflns_used 9841
_cell_measurement_temperature 200.00
_cell_measurement_theta_max 68.284
_cell_measurement_theta_min 2.989
_cell_volume 3417.82(11)
_computing_cell_refinement 'SAINT V8.40A (Bruker, 2019)'
_computing_data_reduction 'SAINT V8.40A (Bruker, 2019)'
_computing_molecular_graphics 'Olex2 1.5 (Dolomanov et al., 2009)'
_computing_publication_material 'Olex2 1.5 (Dolomanov et al., 2009)'
_computing_structure_refinement 'SHELXL 2019/2 (Sheldrick, 2015)'
_computing_structure_solution 'SHELXT 2018/2 (Sheldrick, 2018)'
_diffrn_ambient_temperature 200.00
_diffrn_measured_fraction_theta_full 1.000
_diffrn_measured_fraction_theta_max 0.999
_diffrn_measurement_device_type 'Bruker APEX-II CCD'
_diffrn_measurement_method '\f and \w scans'
_diffrn_radiation_type CuK\a
_diffrn_radiation_wavelength 1.54178
_diffrn_reflns_av_R_equivalents 0.0475
_diffrn_reflns_av_unetI/netI 0.0321
_diffrn_reflns_Laue_measured_fraction_full 1.000
_diffrn_reflns_Laue_measured_fraction_max 0.999
_diffrn_reflns_limit_h_max 20
_diffrn_reflns_limit_h_min -20
_diffrn_reflns_limit_k_max 20
_diffrn_reflns_limit_k_min -19
_diffrn_reflns_limit_l_max 16
_diffrn_reflns_limit_l_min -16
_diffrn_reflns_number 41263
_diffrn_reflns_point_group_measured_fraction_full 1.000
_diffrn_reflns_point_group_measured_fraction_max 0.998
_diffrn_reflns_theta_full 67.679
_diffrn_reflns_theta_max 68.322
_diffrn_reflns_theta_min 2.988
_diffrn_source_current 50.0
_diffrn_source_power 2.5
_diffrn_source_voltage 50.0
_diffrn_standards_number 0
_exptl_absorpt_coefficient_mu 3.638
_exptl_absorpt_correction_T_max 0.7531
_exptl_absorpt_correction_T_min 0.5076
_exptl_absorpt_correction_type multi-scan
_exptl_absorpt_process_details
;
SADABS-2016/2 (Bruker,2016/2) was used for absorption correction.
wR2(int) was 0.1237 before and 0.0734 after correction.
The Ratio of minimum to maximum transmission is 0.6740.
The \l/2 correction factor is Not present.
;
_exptl_crystal_colour 'clear yellowish colourless'
_exptl_crystal_colour_lustre clear
_exptl_crystal_colour_modifier yellowish
_exptl_crystal_colour_primary colourless
_exptl_crystal_density_diffrn 1.273
_exptl_crystal_description block
_exptl_crystal_F_000 1344
_exptl_crystal_size_max 0.3
_exptl_crystal_size_mid 0.2
_exptl_crystal_size_min 0.1
_refine_diff_density_max 1.417
_refine_diff_density_min -0.545
_refine_diff_density_rms 0.074
_refine_ls_abs_structure_details
;
 Flack x determined using 3104 quotients [(I+)-(I-)]/[(I+)+(I-)]
 (Parsons, Flack and Wagner, Acta Cryst. B69 (2013) 249-259).
;
_refine_ls_abs_structure_Flack 0.031(6)
_refine_ls_extinction_method none
_refine_ls_goodness_of_fit_ref 1.049
_refine_ls_hydrogen_treatment mixed
_refine_ls_matrix_type full
_refine_ls_number_parameters 505
_refine_ls_number_reflns 8369
_refine_ls_number_restraints 84
_refine_ls_restrained_S_all 1.236
_refine_ls_R_factor_all 0.0731
_refine_ls_R_factor_gt 0.0662
_refine_ls_shift/su_max 0.002
_refine_ls_shift/su_mean 0.000
_refine_ls_structure_factor_coef Fsqd
_refine_ls_weighting_details 'w=1/[\s^2^(Fo^2^)+(0.1524P)^2^+0.3823P] where P=(Fo^2^+2Fc^2^)/3'
_refine_ls_weighting_scheme calc
_refine_ls_wR_factor_gt 0.1941
_refine_ls_wR_factor_ref 0.2039
_reflns_Friedel_coverage 0.998
_reflns_Friedel_fraction_full 1.000
_reflns_Friedel_fraction_max 0.997
_reflns_number_gt 7149
_reflns_number_total 8369
_reflns_threshold_expression 'I > 2\s(I)'
_cod_data_source_file d4sc04561k2.cif
_cod_data_source_block s_CCDC1
_cod_depositor_comments 'Adding full bibliography for 1572492--1572493.cif.'
_cod_original_cell_volume 3417.82(14)
_cod_database_code 1572493
_shelx_shelxl_version_number 2019/2
_shelx_space_group_comment
;
The symmetry employed for this shelxl refinement is uniquely defined
by the following loop, which should always be used as a source of
symmetry information in preference to the above space-group names.
They are only intended as comments.
;
_shelx_estimated_absorpt_t_max 0.712
_shelx_estimated_absorpt_t_min 0.408
_olex2_refinement_description
;
1. Fixed Uiso
 At 1.2 times of:
  All C(H) groups, All C(H,H) groups, All N(H) groups
 At 1.5 times of:
  All C(H,H,H) groups
2. Restrained distances
 Br03-C3 \\sim Br-C3A
 with sigma of 0.02
 C011-C01D \\sim C011-C1
 with sigma of 0.02
 C01D-C3 \\sim C1-C3A
 with sigma of 0.02
 Br03-C01D \\sim Br-C1
 with sigma of 0.04
 C011-C3 \\sim C011-C3A
 with sigma of 0.04
3. Rigid bond restraints
 Br03, C01D, C3, C3A, Br, C1
 with sigma for 1-2 distances of 0.01 and sigma for 1-3 distances of 0.01
4. Uiso/Uaniso restraints and constraints
Br03 \\sim C01D \\sim C3 \\sim C3A \\sim Br \\sim C1: within 2A with sigma of
0.01 and sigma for terminal atoms of 0.02 within 2A
Uanis(Cl05) \\sim Ueq: with sigma of 0.001 and sigma for terminal atoms of 0.002
5. Others
 Sof(C3A)=Sof(H3AA)=Sof(H3AB)=Sof(Br)=Sof(C1)=Sof(H1A)=Sof(H1B)=1-FVAR(1)
 Sof(Br03)=Sof(C01D)=Sof(H01G)=Sof(H01H)=Sof(C3)=Sof(H3A)=Sof(H3B)=FVAR(1)
6.a Ternary CH refined with riding coordinates:
 C00E(H00E), C00O(H00O)
6.b Secondary CH2 refined with riding coordinates:
 C00Q(H00F,H00G), C00R(H00B,H00C), C013(H01M,H01N), C01D(H01G,H01H), C01E(H01U,
 H01V), C3(H3A,H3B), C3A(H3AA,H3AB), C1(H1A,H1B)
6.c Aromatic/amide H refined with riding coordinates:
 N00A(H00A), C00J(H00J), C00K(H00K), C00L(H00L), C00M(H00M), C00S(H00S),
 C00U(H00U), C00W(H00W), C00X(H00X), C00Y(H00Y), C00Z(H00Z), C010(H010),
 C012(H012), C017(H017), C018(H018), C01A(H01D), C01B(H01E), C01C(H01F),
 C01F(H01I)
6.d Idealised Me refined as rotating group:
 C015(H01O,H01P,H01Q), C016(H01R,H01S,H01T), C019(H01A,H01B,H01C), C01H(H01J,
 H01K,H01L)
;
_smtbx_masks_void_probe_radius 1.2
_smtbx_masks_void_truncation_radius 1.2
_olex2_submission_special_instructions 'No special instructions were received'

loop_
_space_group_symop_operation_xyz
'x, y, z'
'-y, x-y, z+1/3'
'-x+y, -x, z+2/3'

loop_
_atom_site_label
_atom_site_type_symbol
_atom_site_fract_x
_atom_site_fract_y
_atom_site_fract_z
_atom_site_U_iso_or_equiv
_atom_site_adp_type
_atom_site_occupancy
_atom_site_site_symmetry_order
_atom_site_calc_flag
_atom_site_refinement_flags_posn
_atom_site_refinement_flags_adp
_atom_site_refinement_flags_occupancy
_atom_site_disorder_assembly
_atom_site_disorder_group
Br01 Br 0.58934(8) 0.82791(12) 0.55375(9) 0.1110(5) Uani 1 1 d . . . . .
Br03 Br 0.5016(2) 0.54316(17) 0.39797(15) 0.1043(11) Uani 0.541(6) 1 d D U P A 1
Cl04 Cl 0.9073(3) 0.6235(2) 0.4758(2) 0.1199(11) Uani 1 1 d . . . . .
Cl05 Cl 0.2823(3) 0.1269(3) 0.3152(3) 0.1501(14) Uani 1 1 d . U . . .
O006 O 1.0501(3) 1.0902(3) 0.7358(3) 0.0521(9) Uani 1 1 d . . . . .
O007 O 1.0135(3) 0.8985(3) 0.8623(3) 0.0599(11) Uani 1 1 d . . . . .
O008 O 0.5529(4) 0.2323(3) 0.7053(3) 0.0647(12) Uani 1 1 d . . . . .
O009 O 0.7580(3) 0.3597(3) 0.5782(3) 0.0573(10) Uani 1 1 d . . . . .
N00A N 0.6997(3) 0.4029(3) 0.7012(3) 0.0482(11) Uani 1 1 d . . . . .
H00A H 0.704954 0.421895 0.762607 0.058 Uiso 1 1 calc R U . . .
N00B N 0.9497(4) 1.0157(3) 0.8574(3) 0.0461(10) Uani 1 1 d . . . . .
C00C C 0.7655(4) 0.3933(4) 0.6605(4) 0.0488(12) Uani 1 1 d . . . . .
C00D C 0.5539(4) 0.2810(4) 0.6395(4) 0.0519(13) Uani 1 1 d . . . . .
C00E C 0.9037(4) 0.9331(4) 0.7997(4) 0.0441(11) Uani 1 1 d . . . . .
H00E H 0.894476 0.947730 0.730647 0.053 Uiso 1 1 calc R U . . .
C00F C 0.4872(4) 0.2437(5) 0.5574(4) 0.0507(13) Uani 1 1 d . . . . .
C00G C 0.8524(4) 0.4297(5) 0.7178(5) 0.0546(14) Uani 1 1 d . . . . .
C00H C 0.9186(6) 0.6980(5) 0.5687(6) 0.0645(17) Uani 1 1 d . . . . .
C00I C 1.0196(4) 1.0900(4) 0.8187(4) 0.0424(11) Uani 1 1 d . . . . .
C00J C 0.4983(4) 0.2938(5) 0.4712(5) 0.0595(16) Uani 1 1 d . . . . .
H00J H 0.549061 0.352809 0.464073 0.071 Uiso 1 1 calc R U . . .
C00K C 0.8901(5) 0.7581(4) 0.5540(5) 0.0589(15) Uani 1 1 d . . . . .
H00K H 0.863452 0.759370 0.492780 0.071 Uiso 1 1 calc R U . . .
C00L C 0.9000(4) 0.8182(4) 0.6290(4) 0.0455(11) Uani 1 1 d . . . . .
H00L H 0.878341 0.859210 0.619566 0.055 Uiso 1 1 calc R U . . .
C00M C 1.0253(5) 1.1801(5) 0.9714(4) 0.0571(14) Uani 1 1 d . . . . .
H00M H 0.980426 1.126751 1.003000 0.069 Uiso 1 1 calc R U . . .
C00N C 1.0575(4) 1.1761(4) 0.8776(4) 0.0448(11) Uani 1 1 d . . . . .
C00O C 0.6195(4) 0.3822(4) 0.6444(4) 0.0474(12) Uani 1 1 d . . . . .
H00O H 0.638740 0.404899 0.575504 0.057 Uiso 1 1 calc R U . . .
C00P C 0.9593(4) 0.8856(4) 0.7982(4) 0.0442(11) Uani 1 1 d . . . . .
C00Q C 0.8111(4) 0.8666(4) 0.8468(4) 0.0517(13) Uani 1 1 d . . . . .
H00F H 0.794247 0.804853 0.824992 0.062 Uiso 1 1 calc R U . . .
H00G H 0.819587 0.868732 0.919342 0.062 Uiso 1 1 calc R U . . .
C00R C 0.5693(4) 0.4282(4) 0.6875(5) 0.0532(13) Uani 1 1 d . . . . .
H00B H 0.506841 0.395868 0.661165 0.064 Uiso 1 1 calc R U . . .
H00C H 0.564900 0.418128 0.759779 0.064 Uiso 1 1 calc R U . . .
C00S C 0.9709(5) 0.7569(5) 0.7308(5) 0.0605(15) Uani 1 1 d . . . . .
H00S H 0.999336 0.756932 0.791180 0.073 Uiso 1 1 calc R U . . .
C00T C 0.9411(4) 0.8184(4) 0.7171(4) 0.0460(12) Uani 1 1 d . . . . .
C00U C 0.9594(6) 0.6944(5) 0.6562(6) 0.0687(18) Uani 1 1 d . . . . .
H00U H 0.978738 0.651490 0.665381 0.082 Uiso 1 1 calc R U . . .
C00V C 0.7305(5) 0.8803(6) 0.8261(6) 0.0696(19) Uani 1 1 d . . . . .
C00W C 1.1233(5) 1.2538(5) 0.8327(5) 0.0619(16) Uani 1 1 d . . . . .
H00W H 1.146595 1.250792 0.769973 0.074 Uiso 1 1 calc R U . . .
C00X C 1.0604(6) 1.2633(5) 1.0170(6) 0.0673(18) Uani 1 1 d . . . . .
H00X H 1.038738 1.266716 1.080581 0.081 Uiso 1 1 calc R U . . .
C00Y C 0.8675(6) 0.4789(8) 0.8031(7) 0.084(3) Uani 1 1 d . . . . .
H00Y H 0.821544 0.487219 0.832037 0.101 Uiso 1 1 calc R U . . .
C00Z C 1.1558(6) 1.3383(5) 0.8807(6) 0.073(2) Uani 1 1 d . . . . .
H00Z H 1.198459 1.392457 0.848515 0.088 Uiso 1 1 calc R U . . .
C010 C 0.4346(6) 0.2563(8) 0.3967(5) 0.080(2) Uani 1 1 d . . . . .
H010 H 0.441034 0.288928 0.337561 0.096 Uiso 1 1 calc R U . . .
C011 C 0.6067(5) 0.5291(5) 0.6702(7) 0.0678(18) Uani 1 1 d D . . . .
C012 C 1.1259(7) 1.3416(6) 0.9728(6) 0.077(2) Uani 1 1 d . . . . .
H012 H 1.150030 1.397705 1.006608 0.092 Uiso 1 1 calc R U . . .
C013 C 0.7065(6) 0.8612(6) 0.7166(6) 0.0716(19) Uani 1 1 d . . . . .
H01M H 0.758267 0.905936 0.676725 0.086 Uiso 1 1 calc R U . . .
H01N H 0.697005 0.800486 0.700481 0.086 Uiso 1 1 calc R U . . .
C014 C 0.3629(5) 0.1724(9) 0.4097(7) 0.095(3) Uani 1 1 d . . . . .
C015 C 0.6501(7) 0.8068(10) 0.8848(7) 0.105(4) Uani 1 1 d . . . . .
H01O H 0.633895 0.747064 0.858503 0.158 Uiso 1 1 calc R U . . .
H01P H 0.598211 0.816238 0.878717 0.158 Uiso 1 1 calc R U . . .
H01Q H 0.666888 0.810161 0.954545 0.158 Uiso 1 1 calc R U . . .
C016 C 0.7511(8) 0.9726(8) 0.8639(8) 0.092(3) Uani 1 1 d . . . . .
H01R H 0.769100 0.978830 0.933535 0.138 Uiso 1 1 calc R U . . .
H01S H 0.697065 0.978406 0.857581 0.138 Uiso 1 1 calc R U . . .
H01T H 0.800462 1.020065 0.825063 0.138 Uiso 1 1 calc R U . . .
C017 C 0.4145(5) 0.1588(6) 0.5690(5) 0.0661(18) Uani 1 1 d . . . . .
H017 H 0.407418 0.125787 0.627976 0.079 Uiso 1 1 calc R U . . .
C018 C 0.9167(6) 0.4123(8) 0.6807(7) 0.081(2) Uani 1 1 d . . . . .
H018 H 0.903974 0.373238 0.625562 0.097 Uiso 1 1 calc R U . . .
C019 C 0.7021(6) 0.5851(5) 0.7131(7) 0.077(2) Uani 1 1 d . . . . .
H01A H 0.701094 0.571424 0.783582 0.116 Uiso 1 1 calc R U . . .
H01B H 0.722995 0.649603 0.704755 0.116 Uiso 1 1 calc R U . . .
H01C H 0.743345 0.570118 0.678473 0.116 Uiso 1 1 calc R U . . .
C01A C 1.0198(7) 0.5031(11) 0.8078(11) 0.116(4) Uani 1 1 d . . . . .
H01D H 1.077261 0.528743 0.838898 0.140 Uiso 1 1 calc R U . . .
C01B C 0.9545(7) 0.5165(10) 0.8459(10) 0.112(4) Uani 1 1 d . . . . .
H01E H 0.967302 0.552492 0.903656 0.135 Uiso 1 1 calc R U . . .
C01C C 0.3507(6) 0.1210(8) 0.4935(8) 0.098(3) Uani 1 1 d . . . . .
H01F H 0.300305 0.061673 0.499423 0.117 Uiso 1 1 calc R U . . .
C01D C 0.5985(14) 0.554(2) 0.5669(14) 0.077(5) Uani 0.541(6) 1 d D U P A 1
H01G H 0.627690 0.530887 0.521466 0.093 Uiso 0.541(6) 1 calc R U P A 1
H01H H 0.630714 0.620783 0.560845 0.093 Uiso 0.541(6) 1 calc R U P A 1
C01E C 0.6239(9) 0.8649(13) 0.6880(9) 0.116(5) Uani 1 1 d . . . . .
H01U H 0.635662 0.927471 0.696606 0.140 Uiso 1 1 calc R U . . .
H01V H 0.573464 0.825065 0.732403 0.140 Uiso 1 1 calc R U . . .
C01F C 1.0032(7) 0.4541(11) 0.7268(9) 0.109(4) Uani 1 1 d . . . . .
H01I H 1.050034 0.446657 0.698779 0.131 Uiso 1 1 calc R U . . .
C01H C 0.5481(9) 0.5560(8) 0.7260(13) 0.113(4) Uani 1 1 d . . . . .
H01J H 0.490827 0.534384 0.690673 0.170 Uiso 1 1 calc R U . . .
H01K H 0.579083 0.622000 0.731563 0.170 Uiso 1 1 calc R U . . .
H01L H 0.536113 0.529146 0.792135 0.170 Uiso 1 1 calc R U . . .
C3 C 0.5014(11) 0.5164(11) 0.5371(10) 0.071(3) Uani 0.541(6) 1 d D U P A 1
H3A H 0.473254 0.544780 0.576200 0.086 Uiso 0.541(6) 1 calc R U P A 1
H3B H 0.466842 0.450217 0.548280 0.086 Uiso 0.541(6) 1 calc R U P A 1
C3A C 0.5459(14) 0.5075(13) 0.4817(14) 0.079(3) Uani 0.459(6) 1 d D U P A 2
H3AA H 0.505273 0.443493 0.500213 0.094 Uiso 0.459(6) 1 calc R U P A 2
H3AB H 0.574171 0.507899 0.417717 0.094 Uiso 0.459(6) 1 calc R U P A 2
Br Br 0.4715(2) 0.5656(2) 0.4626(3) 0.1093(14) Uani 0.459(6) 1 d D U P A 2
C1 C 0.6185(18) 0.549(2) 0.5574(14) 0.076(5) Uani 0.459(6) 1 d D U P A 2
H1A H 0.643775 0.615560 0.551072 0.091 Uiso 0.459(6) 1 calc R U P A 2
H1B H 0.666729 0.537288 0.535548 0.091 Uiso 0.459(6) 1 calc R U P A 2
H00D H 0.937(5) 1.008(5) 0.916(6) 0.043(16) Uiso 1 1 d . . . . .

loop_
_atom_site_aniso_label
_atom_site_aniso_U_11
_atom_site_aniso_U_22
_atom_site_aniso_U_33
_atom_site_aniso_U_23
_atom_site_aniso_U_13
_atom_site_aniso_U_12
Br01 0.0875(7) 0.1588(12) 0.0787(6) -0.0036(7) -0.0180(5) 0.0555(8)
Br03 0.133(2) 0.1061(15) 0.0630(12) 0.0104(9) -0.0173(11) 0.0515(14)
Cl04 0.170(3) 0.0982(18) 0.1011(18) -0.0534(16) -0.0172(19) 0.074(2)
Cl05 0.1069(18) 0.191(3) 0.1007(17) -0.0462(18) -0.0567(15) 0.0360(16)
O006 0.064(2) 0.057(2) 0.0306(17) -0.0052(16) 0.0001(16) 0.027(2)
O007 0.065(3) 0.063(3) 0.047(2) -0.0088(19) -0.0212(19) 0.029(2)
O008 0.079(3) 0.061(3) 0.050(2) 0.010(2) -0.015(2) 0.031(2)
O009 0.063(2) 0.075(3) 0.0351(18) -0.0036(18) -0.0058(17) 0.035(2)
N00A 0.038(2) 0.060(3) 0.038(2) -0.0041(19) -0.0081(17) 0.018(2)
N00B 0.061(3) 0.044(2) 0.024(2) -0.0051(17) 0.0011(18) 0.018(2)
C00C 0.048(3) 0.054(3) 0.039(3) 0.002(2) -0.005(2) 0.021(2)
C00D 0.052(3) 0.052(3) 0.040(3) 0.001(2) -0.005(2) 0.018(3)
C00E 0.049(3) 0.043(3) 0.035(2) -0.005(2) -0.003(2) 0.019(2)
C00F 0.038(3) 0.066(4) 0.039(3) -0.004(2) -0.002(2) 0.019(3)
C00G 0.043(3) 0.063(4) 0.054(3) -0.007(3) -0.010(2) 0.024(3)
C00H 0.077(4) 0.047(3) 0.065(4) -0.022(3) -0.004(3) 0.027(3)
C00I 0.056(3) 0.046(3) 0.030(2) 0.0010(19) -0.002(2) 0.029(2)
C00J 0.050(3) 0.081(4) 0.037(3) 0.001(3) -0.005(2) 0.024(3)
C00K 0.067(4) 0.051(3) 0.050(3) -0.007(3) -0.009(3) 0.023(3)
C00L 0.051(3) 0.042(3) 0.037(2) 0.000(2) 0.000(2) 0.019(2)
C00M 0.067(4) 0.061(4) 0.040(3) -0.008(2) 0.001(3) 0.029(3)
C00N 0.050(3) 0.051(3) 0.037(2) -0.007(2) -0.008(2) 0.028(2)
C00O 0.040(3) 0.051(3) 0.040(3) 0.002(2) -0.005(2) 0.014(2)
C00P 0.054(3) 0.041(2) 0.029(2) -0.0011(19) -0.004(2) 0.018(2)
C00Q 0.050(3) 0.054(3) 0.041(3) -0.003(2) -0.002(2) 0.018(3)
C00R 0.048(3) 0.048(3) 0.058(3) 0.003(2) -0.002(2) 0.020(2)
C00S 0.074(4) 0.051(3) 0.057(3) -0.003(3) -0.010(3) 0.032(3)
C00T 0.051(3) 0.040(3) 0.040(3) -0.004(2) 0.001(2) 0.017(2)
C00U 0.074(4) 0.059(4) 0.078(5) -0.014(3) -0.007(4) 0.037(4)
C00V 0.054(4) 0.093(5) 0.054(4) -0.011(3) 0.000(3) 0.031(4)
C00W 0.076(4) 0.052(3) 0.053(3) 0.001(3) 0.005(3) 0.029(3)
C00X 0.079(5) 0.062(4) 0.062(4) -0.020(3) -0.004(3) 0.036(4)
C00Y 0.062(4) 0.113(7) 0.078(5) -0.036(5) -0.031(4) 0.043(5)
C00Z 0.087(5) 0.053(4) 0.072(4) -0.010(3) -0.007(4) 0.029(4)
C010 0.073(5) 0.130(7) 0.031(3) -0.005(3) -0.003(3) 0.047(5)
C011 0.061(4) 0.045(3) 0.087(5) 0.008(3) -0.006(3) 0.018(3)
C012 0.097(6) 0.068(4) 0.072(5) -0.027(4) -0.015(4) 0.046(4)
C013 0.081(5) 0.080(5) 0.058(4) -0.003(3) 0.000(3) 0.043(4)
C014 0.047(4) 0.135(9) 0.071(5) -0.042(5) -0.021(4) 0.021(5)
C015 0.073(6) 0.135(9) 0.069(5) -0.012(6) 0.004(4) 0.024(6)
C016 0.090(6) 0.119(8) 0.092(6) -0.024(6) -0.006(5) 0.071(6)
C017 0.051(3) 0.073(4) 0.050(3) -0.004(3) 0.005(3) 0.013(3)
C018 0.072(5) 0.119(7) 0.070(5) -0.016(5) -0.007(4) 0.061(5)
C019 0.065(4) 0.055(4) 0.081(5) 0.001(4) -0.010(4) 0.007(3)
C01A 0.050(5) 0.153(11) 0.141(10) -0.039(9) -0.032(6) 0.046(6)
C01B 0.062(5) 0.148(10) 0.116(8) -0.071(8) -0.053(6) 0.044(6)
C01C 0.050(4) 0.110(7) 0.084(6) -0.028(5) -0.012(4) 0.003(4)
C01D 0.094(8) 0.072(7) 0.073(6) 0.011(6) -0.006(6) 0.047(7)
C01E 0.098(7) 0.188(14) 0.092(7) -0.042(8) -0.019(6) 0.092(9)
C01F 0.064(5) 0.166(11) 0.106(8) -0.039(8) -0.031(5) 0.065(6)
C01H 0.098(7) 0.079(6) 0.170(13) -0.001(7) 0.012(8) 0.050(6)
C3 0.087(7) 0.080(6) 0.052(5) 0.010(5) 0.003(5) 0.045(5)
C3A 0.101(8) 0.074(6) 0.069(6) 0.007(6) 0.007(6) 0.050(6)
Br 0.1054(19) 0.1052(19) 0.130(3) 0.0137(17) -0.0047(16) 0.0621(15)
C1 0.099(8) 0.070(7) 0.070(7) 0.008(6) -0.004(6) 0.050(7)

loop_
_atom_type_symbol
_atom_type_description
_atom_type_scat_dispersion_real
_atom_type_scat_dispersion_imag
_atom_type_scat_source
C C 0.0181 0.0091 'International Tables Vol C Tables 4.2.6.8 and 6.1.1.4'
H H 0.0000 0.0000 'International Tables Vol C Tables 4.2.6.8 and 6.1.1.4'
Br Br -0.6763 1.2805 'International Tables Vol C Tables 4.2.6.8 and 6.1.1.4'
Cl Cl 0.3639 0.7018 'International Tables Vol C Tables 4.2.6.8 and 6.1.1.4'
N N 0.0311 0.0180 'International Tables Vol C Tables 4.2.6.8 and 6.1.1.4'
O O 0.0492 0.0322 'International Tables Vol C Tables 4.2.6.8 and 6.1.1.4'

loop_
_geom_angle_atom_site_label_1
_geom_angle_atom_site_label_2
_geom_angle_atom_site_label_3
_geom_angle
_geom_angle_site_symmetry_1
_geom_angle_site_symmetry_3
_geom_angle_publ_flag
C00C N00A H00A 120.0 . . ?
C00C N00A C00O 120.0(5) . . ?
C00O N00A H00A 120.0 . . ?
C00E N00B H00D 113(5) . . ?
C00I N00B C00E 120.2(4) . . ?
C00I N00B H00D 125(5) . . ?
O009 C00C N00A 122.3(5) . . ?
O009 C00C C00G 120.7(6) . . ?
N00A C00C C00G 116.9(5) . . ?
O008 C00D C00F 120.6(6) . . ?
O008 C00D C00O 119.8(5) . . ?
C00F C00D C00O 119.4(5) . . ?
N00B C00E H00E 109.7 . . ?
N00B C00E C00P 110.1(5) . . ?
N00B C00E C00Q 110.4(5) . . ?
C00P C00E H00E 109.7 . . ?
C00P C00E C00Q 107.1(5) . . ?
C00Q C00E H00E 109.7 . . ?
C00J C00F C00D 121.3(6) . . ?
C017 C00F C00D 117.7(6) . . ?
C017 C00F C00J 121.0(6) . . ?
C00Y C00G C00C 122.1(6) . . ?
C018 C00G C00C 116.9(6) . . ?
C018 C00G C00Y 121.0(7) . . ?
C00K C00H Cl04 120.1(6) . . ?
C00K C00H C00U 122.5(6) . . ?
C00U C00H Cl04 117.5(6) . . ?
O006 C00I N00B 122.1(5) . . ?
O006 C00I C00N 120.2(5) . . ?
N00B C00I C00N 117.6(5) . . ?
C00F C00J H00J 120.4 . . ?
C010 C00J C00F 119.3(7) . . ?
C010 C00J H00J 120.4 . . ?
C00H C00K H00K 120.2 . . ?
C00H C00K C00L 119.6(6) . . ?
C00L C00K H00K 120.2 . . ?
C00K C00L H00L 119.8 . . ?
C00T C00L C00K 120.4(6) . . ?
C00T C00L H00L 119.8 . . ?
C00N C00M H00M 120.8 . . ?
C00X C00M H00M 120.8 . . ?
C00X C00M C00N 118.5(7) . . ?
C00M C00N C00I 122.7(5) . . ?
C00W C00N C00I 116.9(5) . . ?
C00W C00N C00M 120.3(6) . . ?
N00A C00O C00D 111.7(5) . . ?
N00A C00O H00O 108.3 . . ?
N00A C00O C00R 111.9(5) . . ?
C00D C00O H00O 108.3 . . ?
C00D C00O C00R 108.3(5) . . ?
C00R C00O H00O 108.3 . . ?
O007 C00P C00E 121.2(5) . . ?
O007 C00P C00T 120.8(6) . . ?
C00T C00P C00E 117.9(5) . . ?
C00E C00Q H00F 107.7 . . ?
C00E C00Q H00G 107.7 . . ?
H00F C00Q H00G 107.1 . . ?
C00V C00Q C00E 118.6(6) . . ?
C00V C00Q H00F 107.7 . . ?
C00V C00Q H00G 107.7 . . ?
C00O C00R H00B 107.4 . . ?
C00O C00R H00C 107.4 . . ?
H00B C00R H00C 107.0 . . ?
C011 C00R C00O 119.5(6) . . ?
C011 C00R H00B 107.4 . . ?
C011 C00R H00C 107.4 . . ?
C00T C00S H00S 119.6 . . ?
C00T C00S C00U 120.8(6) . . ?
C00U C00S H00S 119.6 . . ?
C00L C00T C00P 122.9(5) . . ?
C00L C00T C00S 119.3(5) . . ?
C00S C00T C00P 117.7(5) . . ?
C00H C00U C00S 117.4(7) . . ?
C00H C00U H00U 121.3 . . ?
C00S C00U H00U 121.3 . . ?
C00Q C00V C015 106.5(8) . . ?
C013 C00V C00Q 108.1(6) . . ?
C013 C00V C015 107.0(7) . . ?
C016 C00V C00Q 109.6(7) . . ?
C016 C00V C013 116.5(8) . . ?
C016 C00V C015 108.7(8) . . ?
C00N C00W H00W 120.2 . . ?
C00N C00W C00Z 119.6(7) . . ?
C00Z C00W H00W 120.2 . . ?
C00M C00X H00X 119.1 . . ?
C012 C00X C00M 121.8(7) . . ?
C012 C00X H00X 119.1 . . ?
C00G C00Y H00Y 121.4 . . ?
C00G C00Y C01B 117.2(9) . . ?
C01B C00Y H00Y 121.4 . . ?
C00W C00Z H00Z 120.0 . . ?
C012 C00Z C00W 119.9(8) . . ?
C012 C00Z H00Z 120.0 . . ?
C00J C010 H010 120.6 . . ?
C014 C010 C00J 118.8(8) . . ?
C014 C010 H010 120.6 . . ?
C00R C011 C019 111.1(6) . . ?
C00R C011 C1 109.7(15) . . ?
C019 C011 C1 104.7(12) . . ?
C01D C011 C00R 114.9(14) . . ?
C01D C011 C019 113.6(11) . . ?
C01D C011 C01H 102.3(14) . . ?
C01H C011 C00R 107.6(7) . . ?
C01H C011 C019 106.4(9) . . ?
C01H C011 C1 117.2(15) . . ?
C00X C012 H012 120.1 . . ?
C00Z C012 C00X 119.8(7) . . ?
C00Z C012 H012 120.1 . . ?
C00V C013 H01M 108.9 . . ?
C00V C013 H01N 108.9 . . ?
H01M C013 H01N 107.7 . . ?
C01E C013 C00V 113.6(8) . . ?
C01E C013 H01M 108.9 . . ?
C01E C013 H01N 108.9 . . ?
C010 C014 Cl05 118.0(9) . . ?
C010 C014 C01C 123.2(7) . . ?
C01C C014 Cl05 118.8(8) . . ?
C00V C015 H01O 109.5 . . ?
C00V C015 H01P 109.5 . . ?
C00V C015 H01Q 109.5 . . ?
H01O C015 H01P 109.5 . . ?
H01O C015 H01Q 109.5 . . ?
H01P C015 H01Q 109.5 . . ?
C00V C016 H01R 109.5 . . ?
C00V C016 H01S 109.5 . . ?
C00V C016 H01T 109.5 . . ?
H01R C016 H01S 109.5 . . ?
H01R C016 H01T 109.5 . . ?
H01S C016 H01T 109.5 . . ?
C00F C017 H017 120.2 . . ?
C00F C017 C01C 119.5(8) . . ?
C01C C017 H017 120.2 . . ?
C00G C018 H018 120.9 . . ?
C00G C018 C01F 118.2(9) . . ?
C01F C018 H018 120.9 . . ?
C011 C019 H01A 109.5 . . ?
C011 C019 H01B 109.5 . . ?
C011 C019 H01C 109.5 . . ?
H01A C019 H01B 109.5 . . ?
H01A C019 H01C 109.5 . . ?
H01B C019 H01C 109.5 . . ?
C01B C01A H01D 120.3 . . ?
C01F C01A H01D 120.3 . . ?
C01F C01A C01B 119.4(8) . . ?
C00Y C01B H01E 118.8 . . ?
C01A C01B C00Y 122.4(10) . . ?
C01A C01B H01E 118.8 . . ?
C014 C01C C017 118.2(8) . . ?
C014 C01C H01F 120.9 . . ?
C017 C01C H01F 120.9 . . ?
C011 C01D H01G 109.3 . . ?
C011 C01D H01H 109.3 . . ?
C011 C01D C3 111.8(14) . . ?
H01G C01D H01H 107.9 . . ?
C3 C01D H01G 109.3 . . ?
C3 C01D H01H 109.3 . . ?
Br01 C01E H01U 109.2 . . ?
Br01 C01E H01V 109.2 . . ?
C013 C01E Br01 111.9(7) . . ?
C013 C01E H01U 109.2 . . ?
C013 C01E H01V 109.2 . . ?
H01U C01E H01V 107.9 . . ?
C018 C01F H01I 119.2 . . ?
C01A C01F C018 121.5(10) . . ?
C01A C01F H01I 119.2 . . ?
C011 C01H H01J 109.5 . . ?
C011 C01H H01K 109.5 . . ?
C011 C01H H01L 109.5 . . ?
H01J C01H H01K 109.5 . . ?
H01J C01H H01L 109.5 . . ?
H01K C01H H01L 109.5 . . ?
Br03 C3 H3A 110.4 . . ?
Br03 C3 H3B 110.4 . . ?
C01D C3 Br03 106.7(11) . . ?
C01D C3 H3A 110.4 . . ?
C01D C3 H3B 110.4 . . ?
H3A C3 H3B 108.6 . . ?
H3AA C3A H3AB 107.4 . . ?
Br C3A H3AA 108.3 . . ?
Br C3A H3AB 108.3 . . ?
C1 C3A H3AA 108.3 . . ?
C1 C3A H3AB 108.3 . . ?
C1 C3A Br 115.9(17) . . ?
C011 C1 H1A 105.9 . . ?
C011 C1 H1B 105.9 . . ?
C3A C1 C011 126(2) . . ?
C3A C1 H1A 105.9 . . ?
C3A C1 H1B 105.9 . . ?
H1A C1 H1B 106.2 . . ?

loop_
_geom_bond_atom_site_label_1
_geom_bond_atom_site_label_2
_geom_bond_distance
_geom_bond_site_symmetry_2
_geom_bond_publ_flag
Br01 C01E 1.918(11) . ?
Br03 C3 1.937(13) . ?
Cl04 C00H 1.730(6) . ?
Cl05 C014 1.751(8) . ?
O006 C00I 1.238(7) . ?
O007 C00P 1.205(7) . ?
O008 C00D 1.213(8) . ?
O009 C00C 1.230(8) . ?
N00A H00A 0.8800 . ?
N00A C00C 1.333(8) . ?
N00A C00O 1.452(7) . ?
N00B C00E 1.451(7) . ?
N00B C00I 1.339(8) . ?
N00B H00D 0.82(8) . ?
C00C C00G 1.505(8) . ?
C00D C00F 1.487(8) . ?
C00D C00O 1.519(9) . ?
C00E H00E 1.0000 . ?
C00E C00P 1.528(9) . ?
C00E C00Q 1.550(8) . ?
C00F C00J 1.403(9) . ?
C00F C017 1.367(10) . ?
C00G C00Y 1.374(11) . ?
C00G C018 1.370(11) . ?
C00H C00K 1.354(11) . ?
C00H C00U 1.392(12) . ?
C00I C00N 1.505(7) . ?
C00J H00J 0.9500 . ?
C00J C010 1.384(10) . ?
C00K H00K 0.9500 . ?
C00K C00L 1.392(9) . ?
C00L H00L 0.9500 . ?
C00L C00T 1.383(8) . ?
C00M H00M 0.9500 . ?
C00M C00N 1.398(8) . ?
C00M C00X 1.382(10) . ?
C00N C00W 1.378(10) . ?
C00O H00O 1.0000 . ?
C00O C00R 1.539(9) . ?
C00P C00T 1.503(7) . ?
C00Q H00F 0.9900 . ?
C00Q H00G 0.9900 . ?
C00Q C00V 1.531(11) . ?
C00R H00B 0.9900 . ?
C00R H00C 0.9900 . ?
C00R C011 1.527(9) . ?
C00S H00S 0.9500 . ?
C00S C00T 1.391(10) . ?
C00S C00U 1.410(10) . ?
C00U H00U 0.9500 . ?
C00V C013 1.529(11) . ?
C00V C015 1.540(14) . ?
C00V C016 1.522(14) . ?
C00W H00W 0.9500 . ?
C00W C00Z 1.417(11) . ?
C00X H00X 0.9500 . ?
C00X C012 1.378(13) . ?
C00Y H00Y 0.9500 . ?
C00Y C01B 1.414(11) . ?
C00Z H00Z 0.9500 . ?
C00Z C012 1.359(13) . ?
C010 H010 0.9500 . ?
C010 C014 1.352(16) . ?
C011 C019 1.533(11) . ?
C011 C01D 1.489(18) . ?
C011 C01H 1.497(16) . ?
C011 C1 1.56(2) . ?
C012 H012 0.9500 . ?
C013 H01M 0.9900 . ?
C013 H01N 0.9900 . ?
C013 C01E 1.494(15) . ?
C014 C01C 1.385(18) . ?
C015 H01O 0.9800 . ?
C015 H01P 0.9800 . ?
C015 H01Q 0.9800 . ?
C016 H01R 0.9800 . ?
C016 H01S 0.9800 . ?
C016 H01T 0.9800 . ?
C017 H017 0.9500 . ?
C017 C01C 1.393(12) . ?
C018 H018 0.9500 . ?
C018 C01F 1.424(13) . ?
C019 H01A 0.9800 . ?
C019 H01B 0.9800 . ?
C019 H01C 0.9800 . ?
C01A H01D 0.9500 . ?
C01A C01B 1.348(17) . ?
C01A C01F 1.320(18) . ?
C01B H01E 0.9500 . ?
C01C H01F 0.9500 . ?
C01D H01G 0.9900 . ?
C01D H01H 0.9900 . ?
C01D C3 1.50(2) . ?
C01E H01U 0.9900 . ?
C01E H01V 0.9900 . ?
C01F H01I 0.9500 . ?
C01H H01J 0.9800 . ?
C01H H01K 0.9800 . ?
C01H H01L 0.9800 . ?
C3 H3A 0.9900 . ?
C3 H3B 0.9900 . ?
C3A H3AA 0.9900 . ?
C3A H3AB 0.9900 . ?
C3A Br 1.981(17) . ?
C3A C1 1.49(2) . ?
C1 H1A 0.9900 . ?
C1 H1B 0.9900 . ?

loop_
_geom_torsion_atom_site_label_1
_geom_torsion_atom_site_label_2
_geom_torsion_atom_site_label_3
_geom_torsion_atom_site_label_4
_geom_torsion
_geom_torsion_site_symmetry_1
_geom_torsion_site_symmetry_2
_geom_torsion_site_symmetry_3
_geom_torsion_site_symmetry_4
_geom_torsion_publ_flag
Cl04 C00H C00K C00L -179.6(6) . . . . ?
Cl04 C00H C00U C00S 178.2(6) . . . . ?
Cl05 C014 C01C C017 -178.8(9) . . . . ?
O006 C00I C00N C00M 179.7(6) . . . . ?
O006 C00I C00N C00W 3.1(8) . . . . ?
O007 C00P C00T C00L -161.8(6) . . . . ?
O007 C00P C00T C00S 15.4(9) . . . . ?
O008 C00D C00F C00J -166.8(7) . . . . ?
O008 C00D C00F C017 13.3(10) . . . . ?
O008 C00D C00O N00A 27.1(9) . . . . ?
O008 C00D C00O C00R -96.6(7) . . . . ?
O009 C00C C00G C00Y 170.6(8) . . . . ?
O009 C00C C00G C018 -9.0(10) . . . . ?
N00A C00C C00G C00Y -6.5(11) . . . . ?
N00A C00C C00G C018 173.9(8) . . . . ?
N00A C00O C00R C011 76.4(7) . . . . ?
N00B C00E C00P O007 23.5(7) . . . . ?
N00B C00E C00P C00T -159.6(5) . . . . ?
N00B C00E C00Q C00V 81.3(7) . . . . ?
N00B C00I C00N C00M 2.8(8) . . . . ?
N00B C00I C00N C00W -173.7(6) . . . . ?
C00C N00A C00O C00D 78.8(7) . . . . ?
C00C N00A C00O C00R -159.5(5) . . . . ?
C00C C00G C00Y C01B -174.5(10) . . . . ?
C00C C00G C018 C01F 173.1(10) . . . . ?
C00D C00F C00J C010 180.0(7) . . . . ?
C00D C00F C017 C01C -179.5(8) . . . . ?
C00D C00O C00R C011 -160.0(6) . . . . ?
C00E N00B C00I O006 -3.7(9) . . . . ?
C00E N00B C00I C00N 173.1(5) . . . . ?
C00E C00P C00T C00L 21.3(8) . . . . ?
C00E C00P C00T C00S -161.6(6) . . . . ?
C00E C00Q C00V C013 67.1(8) . . . . ?
C00E C00Q C00V C015 -178.3(6) . . . . ?
C00E C00Q C00V C016 -60.8(8) . . . . ?
C00F C00D C00O N00A -157.1(5) . . . . ?
C00F C00D C00O C00R 79.2(7) . . . . ?
C00F C00J C010 C014 0.4(13) . . . . ?
C00F C017 C01C C014 -1.3(15) . . . . ?
C00G C00Y C01B C01A -2(2) . . . . ?
C00G C018 C01F C01A 5(2) . . . . ?
C00H C00K C00L C00T 1.9(10) . . . . ?
C00I N00B C00E C00P 77.9(6) . . . . ?
C00I N00B C00E C00Q -164.0(5) . . . . ?
C00I C00N C00W C00Z 174.4(7) . . . . ?
C00J C00F C017 C01C 0.6(13) . . . . ?
C00J C010 C014 Cl05 179.2(7) . . . . ?
C00J C010 C014 C01C -1.1(16) . . . . ?
C00K C00H C00U C00S -0.3(12) . . . . ?
C00K C00L C00T C00P 175.8(6) . . . . ?
C00K C00L C00T C00S -1.3(9) . . . . ?
C00M C00N C00W C00Z -2.2(11) . . . . ?
C00M C00X C012 C00Z 1.8(14) . . . . ?
C00N C00M C00X C012 -0.3(12) . . . . ?
C00N C00W C00Z C012 3.7(13) . . . . ?
C00O N00A C00C O009 -6.4(9) . . . . ?
C00O N00A C00C C00G 170.6(5) . . . . ?
C00O C00D C00F C00J 17.4(9) . . . . ?
C00O C00D C00F C017 -162.4(7) . . . . ?
C00O C00R C011 C019 -60.1(9) . . . . ?
C00O C00R C011 C01D 70.7(13) . . . . ?
C00O C00R C011 C01H -176.1(8) . . . . ?
C00O C00R C011 C1 55.3(13) . . . . ?
C00P C00E C00Q C00V -158.7(5) . . . . ?
C00Q C00E C00P O007 -96.7(6) . . . . ?
C00Q C00E C00P C00T 80.3(6) . . . . ?
C00Q C00V C013 C01E 175.4(10) . . . . ?
C00R C011 C01D C3 66(2) . . . . ?
C00R C011 C1 C3A 57(3) . . . . ?
C00T C00S C00U C00H 0.9(12) . . . . ?
C00U C00H C00K C00L -1.1(12) . . . . ?
C00U C00S C00T C00L -0.2(10) . . . . ?
C00U C00S C00T C00P -177.4(7) . . . . ?
C00V C013 C01E Br01 -173.8(8) . . . . ?
C00W C00Z C012 C00X -3.5(14) . . . . ?
C00X C00M C00N C00I -175.8(6) . . . . ?
C00X C00M C00N C00W 0.6(10) . . . . ?
C00Y C00G C018 C01F -6.4(16) . . . . ?
C010 C014 C01C C017 1.6(17) . . . . ?
C011 C01D C3 Br03 -173.9(17) . . . . ?
C015 C00V C013 C01E 61.0(13) . . . . ?
C016 C00V C013 C01E -60.7(13) . . . . ?
C017 C00F C00J C010 -0.2(11) . . . . ?
C018 C00G C00Y C01B 5.0(17) . . . . ?
C019 C011 C01D C3 -164.9(17) . . . . ?
C019 C011 C1 C3A 177(3) . . . . ?
C01B C01A C01F C018 -2(3) . . . . ?
C01F C01A C01B C00Y 1(3) . . . . ?
C01H C011 C01D C3 -51(2) . . . . ?
C01H C011 C1 C3A -66(3) . . . . ?
Br C3A C1 C011 85(3) . . . . ?

loop_
_smtbx_masks_void_nr
_smtbx_masks_void_average_x
_smtbx_masks_void_average_y
_smtbx_masks_void_average_z
_smtbx_masks_void_volume
_smtbx_masks_void_count_electrons
_smtbx_masks_void_content
1 0.333 0.667 -0.821 507.9 106.1 ?
